data_7119799
loop_
_publ_author_name
'Noor, Asif'
'Li, Jiawei'
'Khairallah, George N.'
'Li, Zhen'
'Ghari, Hossein'
'Canty, Allan J.'
'Ariafard, Alireza'
'Donnelly, Paul S.'
'O'Hair, Richard A J'

_publ_section_title
;
 A one-pot route to thioamides discovered by gas-phase studies:
 palladium-mediated CO2 extrusion followed by insertion of
 isothiocyanates.
;
_journal_issue 27
_journal_name_full 'Chemical communications (Cambridge, England)'
_journal_page_first 3854
_journal_page_last 3857
_journal_paper_doi 10.1039/c7cc00865a
_journal_volume 53
_journal_year 2017
_chemical_formula_sum 'C13 H19 N O2 S'
_chemical_formula_weight 253.35
_chemical_name_systematic N-(tert-butyl)-2,6-dimethoxybenzothioamide
_space_group_crystal_system triclinic
_space_group_IT_number 2
_space_group_name_Hall '-P 1'
_space_group_name_H-M_alt 'P -1'
_symmetry_space_group_name_Hall '-P 1'
_symmetry_space_group_name_H-M 'P -1'
_atom_sites_solution_hydrogens mixed
_audit_creation_method SHELXL-2014/7
_audit_update_record
;
2016-03-16 deposited with the CCDC.
2017-03-10 downloaded from the CCDC.
;
_cell_angle_alpha 73.111(5)
_cell_angle_beta 81.002(4)
_cell_angle_gamma 73.607(4)
_cell_formula_units_Z 4
_cell_length_a 10.1980(4)
_cell_length_b 10.3995(6)
_cell_length_c 14.5146(7)
_cell_measurement_reflns_used 5808
_cell_measurement_temperature 130
_cell_measurement_theta_max 76.6410
_cell_measurement_theta_min 4.5380
_cell_volume 1408.41(13)
_computing_structure_refinement 'SHELXL-2014/7 (Sheldrick, 2014)'
_diffrn_ambient_temperature 130
_diffrn_detector 'CCD plate'
_diffrn_detector_area_resol_mean 10.2273
_diffrn_detector_type Atlas
_diffrn_measured_fraction_theta_full 0.999
_diffrn_measured_fraction_theta_max 0.986
_diffrn_measurement_device 'four-circle diffractometer'
_diffrn_measurement_device_type 'SuperNova, Dual, Cu at zero, Atlas'
_diffrn_radiation_monochromator mirror
_diffrn_radiation_probe x-ray
_diffrn_radiation_type 'Cu K\a'
_diffrn_radiation_wavelength 1.54184
_diffrn_reflns_av_R_equivalents 0.0266
_diffrn_reflns_av_unetI/netI 0.0325
_diffrn_reflns_Laue_measured_fraction_full 0.999
_diffrn_reflns_Laue_measured_fraction_max 0.986
_diffrn_reflns_limit_h_max 12
_diffrn_reflns_limit_h_min -11
_diffrn_reflns_limit_k_max 13
_diffrn_reflns_limit_k_min -12
_diffrn_reflns_limit_l_max 17
_diffrn_reflns_limit_l_min -18
_diffrn_reflns_number 12929
_diffrn_reflns_point_group_measured_fraction_full 0.999
_diffrn_reflns_point_group_measured_fraction_max 0.986
_diffrn_reflns_theta_full 67.684
_diffrn_reflns_theta_max 76.988
_diffrn_reflns_theta_min 3.192
_diffrn_source 'sealed X-ray tube'
_diffrn_source_type 'SuperNova (Cu) X-ray Source'
_exptl_absorpt_coefficient_mu 1.969
_exptl_absorpt_correction_T_max 1.00000
_exptl_absorpt_correction_T_min 0.90488
_exptl_absorpt_correction_type multi-scan
_exptl_absorpt_process_details
;
CrysAlisPro, Agilent Technologies,
Version 1.171.37.35h (release 09-02-2015 CrysAlis171 .NET)
(compiled Feb  9 2015,16:26:32)
Empirical absorption correction using spherical harmonics,
 implemented in SCALE3 ABSPACK scaling algorithm.
;
_exptl_crystal_colour colorless
_exptl_crystal_density_diffrn 1.195
_exptl_crystal_description block
_exptl_crystal_F_000 544
_exptl_crystal_recrystallization_method 'Re-crystallisation from solvent'
_exptl_crystal_size_max 0.414
_exptl_crystal_size_mid 0.253
_exptl_crystal_size_min 0.142
_refine_diff_density_max 0.282
_refine_diff_density_min -0.334
_refine_diff_density_rms 0.043
_refine_ls_extinction_method none
_refine_ls_goodness_of_fit_ref 1.039
_refine_ls_hydrogen_treatment mixed
_refine_ls_matrix_type full
_refine_ls_number_parameters 435
_refine_ls_number_reflns 5879
_refine_ls_number_restraints 0
_refine_ls_restrained_S_all 1.039
_refine_ls_R_factor_all 0.0435
_refine_ls_R_factor_gt 0.0363
_refine_ls_shift/su_max 0.000
_refine_ls_shift/su_mean 0.000
_refine_ls_structure_factor_coef Fsqd
_refine_ls_weighting_details 'w=1/[\s^2^(Fo^2^)+(0.0501P)^2^+0.4058P] where P=(Fo^2^+2Fc^2^)/3'
_refine_ls_weighting_scheme calc
_refine_ls_wR_factor_gt 0.0954
_refine_ls_wR_factor_ref 0.1010
_reflns_Friedel_coverage 0.000
_reflns_number_gt 5045
_reflns_number_total 5879
_reflns_threshold_expression 'I > 2\s(I)'
_cod_data_source_file c7cc00865a2.cif
_cod_data_source_block shelx
_cod_depositor_comments 'Adding full bibliography for 7119797--7119802.cif.'
_cod_database_code 7119799
_shelx_shelxl_version_number 2014/7
_shelx_space_group_comment
;
The symmetry employed for this shelxl refinement is uniquely defined
by the following loop, which should always be used as a source of
symmetry information in preference to the above space-group names.
They are only intended as comments.
;
_solvent_exptl_crystal_recrystallization_method 'Slow evaporation of dichloromethane and pentane mixtures'

loop_
_space_group_symop_operation_xyz
'x, y, z'
'-x, -y, -z'

loop_
_atom_site_label
_atom_site_type_symbol
_atom_site_fract_x
_atom_site_fract_y
_atom_site_fract_z
_atom_site_U_iso_or_equiv
_atom_site_adp_type
_atom_site_occupancy
_atom_site_site_symmetry_order
_atom_site_calc_flag
_atom_site_refinement_flags_posn
_atom_site_refinement_flags_adp
S2 S 0.75699(3) 0.23560(4) 0.16964(3) 0.02727(10) Uani 1 1 d . .
S1 S 0.21435(3) 0.26549(4) 0.33009(3) 0.03161(11) Uani 1 1 d . .
O2 O 0.13495(13) 0.34268(12) 0.08067(8) 0.0398(3) Uani 1 1 d . .
O3 O 0.60141(14) 0.15721(13) 0.41909(8) 0.0425(3) Uani 1 1 d . .
N2 N 0.53004(12) 0.13951(12) 0.22184(8) 0.0235(2) Uani 1 1 d . .
O4 O 0.45552(12) 0.48663(13) 0.13740(9) 0.0417(3) Uani 1 1 d . .
O1 O 0.04055(13) 0.01219(14) 0.35922(8) 0.0412(3) Uani 1 1 d . .
N1 N -0.04474(12) 0.35722(13) 0.27948(9) 0.0262(3) Uani 1 1 d . .
C20 C 0.52754(13) 0.32896(15) 0.28078(10) 0.0238(3) Uani 1 1 d . .
C7 C 0.09005(13) 0.17145(15) 0.21752(10) 0.0247(3) Uani 1 1 d . .
C9 C 0.07869(14) 0.27155(15) 0.27669(10) 0.0252(3) Uani 1 1 d . .
C22 C 0.60100(13) 0.22780(14) 0.22314(9) 0.0224(3) Uani 1 1 d . .
C6 C 0.11724(14) 0.21135(16) 0.11717(11) 0.0295(3) Uani 1 1 d . .
C19 C 0.52936(16) 0.28951(17) 0.38152(11) 0.0313(3) Uani 1 1 d . .
C23 C 0.56924(14) 0.02361(15) 0.17436(11) 0.0263(3) Uani 1 1 d . .
C2 C 0.06910(14) 0.04061(16) 0.26169(11) 0.0284(3) Uani 1 1 d . .
C15 C 0.45466(14) 0.46069(16) 0.23487(11) 0.0298(3) Uani 1 1 d . .
C10 C -0.09603(15) 0.47143(16) 0.32826(12) 0.0307(3) Uani 1 1 d . .
C3 C 0.07789(15) -0.05268(17) 0.20689(13) 0.0333(3) Uani 1 1 d . .
C5 C 0.12332(16) 0.11992(18) 0.06211(12) 0.0344(3) Uani 1 1 d . .
C4 C 0.10425(15) -0.01074(18) 0.10780(13) 0.0352(3) Uani 1 1 d . .
C25 C 0.58421(18) 0.08242(19) 0.06546(12) 0.0353(3) Uani 1 1 d . .
C24 C 0.45182(17) -0.04808(18) 0.20197(13) 0.0343(3) Uani 1 1 d . .
C16 C 0.38672(16) 0.55621(19) 0.28791(15) 0.0394(4) Uani 1 1 d . .
C13 C -0.01322(18) 0.58083(19) 0.28863(15) 0.0392(4) Uani 1 1 d . .
C11 C -0.24495(16) 0.53570(18) 0.30350(15) 0.0383(4) Uani 1 1 d . .
C18 C 0.46019(19) 0.3846(2) 0.43451(13) 0.0423(4) Uani 1 1 d . .
C26 C 0.70142(17) -0.07900(18) 0.21149(16) 0.0396(4) Uani 1 1 d . .
C17 C 0.39134(18) 0.5156(2) 0.38654(15) 0.0447(5) Uani 1 1 d . .
C12 C -0.0909(2) 0.4133(2) 0.43683(13) 0.0428(4) Uani 1 1 d . .
C8 C 0.1686(3) 0.3871(2) -0.02095(15) 0.0533(5) Uani 1 1 d . .
C21 C 0.6049(3) 0.1102(3) 0.52194(15) 0.0634(6) Uani 1 1 d . .
C1 C -0.0399(3) -0.0787(3) 0.40250(15) 0.0788(9) Uani 1 1 d . .
H1 H -0.0512 -0.0886 0.4709 0.118 Uiso 1 1 calc R U
H2 H -0.1280 -0.0435 0.3767 0.118 Uiso 1 1 calc R U
H3 H 0.0034 -0.1675 0.3901 0.118 Uiso 1 1 calc R U
C14 C 0.3517(3) 0.5947(3) 0.09057(18) 0.0718(7) Uani 1 1 d . .
H27 H 0.3644 0.6016 0.0225 0.108 Uiso 1 1 calc R U
H28 H 0.2641 0.5762 0.1157 0.108 Uiso 1 1 calc R U
H26 H 0.3552 0.6804 0.1014 0.108 Uiso 1 1 calc R U
H29 H 0.447(2) 0.154(2) 0.2506(13) 0.034(5) Uiso 1 1 d . .
H10 H -0.1055(19) 0.3444(19) 0.2510(13) 0.032(5) Uiso 1 1 d . .
H38 H 0.365(2) 0.014(2) 0.1804(14) 0.041(5) Uiso 1 1 d . .
H32 H 0.657(2) 0.132(2) 0.0447(14) 0.043(5) Uiso 1 1 d . .
H18 H 0.081(2) 0.541(2) 0.3035(14) 0.044(5) Uiso 1 1 d . .
H16 H 0.003(2) 0.367(2) 0.4532(14) 0.039(5) Uiso 1 1 d . .
H35 H 0.720(2) -0.161(2) 0.1849(15) 0.048(6) Uiso 1 1 d . .
H36 H 0.471(2) -0.130(2) 0.1739(14) 0.039(5) Uiso 1 1 d . .
H5 H 0.112(2) -0.076(2) 0.0686(15) 0.042(5) Uiso 1 1 d . .
H30 H 0.606(2) 0.009(2) 0.0321(16) 0.051(6) Uiso 1 1 d . .
H17 H -0.015(2) 0.618(2) 0.2167(16) 0.044(5) Uiso 1 1 d . .
H11 H -0.296(2) 0.466(2) 0.3294(15) 0.048(6) Uiso 1 1 d . .
H23 H 0.463(2) 0.359(2) 0.5005(16) 0.049(6) Uiso 1 1 d . .
H19 H -0.051(2) 0.659(3) 0.3191(17) 0.065(7) Uiso 1 1 d . .
H13 H -0.284(2) 0.613(2) 0.3333(15) 0.044(5) Uiso 1 1 d . .
H33 H 0.780(2) -0.038(2) 0.1904(17) 0.058(6) Uiso 1 1 d . .
H6 H 0.141(2) 0.146(2) -0.0036(16) 0.047(6) Uiso 1 1 d . .
H15 H -0.133(2) 0.490(3) 0.4694(17) 0.059(6) Uiso 1 1 d . .
H37 H 0.438(2) -0.084(2) 0.2703(16) 0.045(5) Uiso 1 1 d . .
H31 H 0.498(2) 0.147(2) 0.0430(15) 0.045(5) Uiso 1 1 d . .
H12 H -0.251(2) 0.575(2) 0.2271(17) 0.054(6) Uiso 1 1 d . .
H8 H 0.255(2) 0.325(2) -0.0405(16) 0.057(6) Uiso 1 1 d . .
H14 H -0.143(2) 0.340(2) 0.4626(16) 0.053(6) Uiso 1 1 d . .
H7 H 0.089(3) 0.389(3) -0.0560(18) 0.062(7) Uiso 1 1 d . .
H9 H 0.178(2) 0.480(3) -0.0318(17) 0.061(7) Uiso 1 1 d . .
H22 H 0.650(3) 0.167(3) 0.5471(19) 0.076(8) Uiso 1 1 d . .
H21 H 0.655(3) 0.014(3) 0.5351(18) 0.069(8) Uiso 1 1 d . .
H20 H 0.507(3) 0.114(3) 0.552(2) 0.080(8) Uiso 1 1 d . .
H4 H 0.061(2) -0.142(2) 0.2380(15) 0.043(5) Uiso 1 1 d . .
H25 H 0.339(2) 0.649(2) 0.2550(15) 0.048(6) Uiso 1 1 d . .
H24 H 0.342(2) 0.584(2) 0.4228(16) 0.053(6) Uiso 1 1 d . .
H34 H 0.691(2) -0.109(2) 0.2809(17) 0.052(6) Uiso 1 1 d . .

loop_
_atom_site_aniso_label
_atom_site_aniso_U_11
_atom_site_aniso_U_22
_atom_site_aniso_U_33
_atom_site_aniso_U_23
_atom_site_aniso_U_13
_atom_site_aniso_U_12
S2 0.02103(16) 0.03457(19) 0.03088(19) -0.01607(14) 0.00068(12) -0.00800(13)
S1 0.02341(17) 0.0408(2) 0.0389(2) -0.02138(17) -0.00082(14) -0.01065(14)
O2 0.0518(7) 0.0355(6) 0.0304(6) -0.0082(5) 0.0024(5) -0.0117(5)
O3 0.0589(8) 0.0470(7) 0.0231(5) -0.0038(5) -0.0076(5) -0.0185(6)
N2 0.0206(5) 0.0288(6) 0.0249(6) -0.0142(5) -0.0005(4) -0.0057(4)
O4 0.0398(6) 0.0423(7) 0.0356(6) -0.0101(5) -0.0097(5) 0.0048(5)
O1 0.0528(7) 0.0531(7) 0.0310(6) -0.0150(5) 0.0048(5) -0.0340(6)
N1 0.0228(6) 0.0310(6) 0.0327(6) -0.0187(5) 0.0024(5) -0.0108(5)
C20 0.0225(6) 0.0305(7) 0.0250(7) -0.0140(6) 0.0011(5) -0.0115(5)
C7 0.0189(6) 0.0294(7) 0.0294(7) -0.0145(6) -0.0006(5) -0.0052(5)
C9 0.0237(6) 0.0299(7) 0.0268(7) -0.0125(6) 0.0039(5) -0.0120(5)
C22 0.0221(6) 0.0270(7) 0.0199(6) -0.0088(5) -0.0048(5) -0.0044(5)
C6 0.0244(7) 0.0324(7) 0.0315(8) -0.0129(6) -0.0006(5) -0.0030(6)
C19 0.0347(8) 0.0427(9) 0.0258(7) -0.0146(6) 0.0022(6) -0.0211(7)
C23 0.0239(6) 0.0277(7) 0.0322(7) -0.0176(6) -0.0034(5) -0.0032(5)
C2 0.0241(6) 0.0337(8) 0.0321(7) -0.0141(6) -0.0012(5) -0.0097(6)
C15 0.0241(6) 0.0334(8) 0.0360(8) -0.0161(6) 0.0006(6) -0.0080(6)
C10 0.0271(7) 0.0333(8) 0.0419(8) -0.0245(7) 0.0076(6) -0.0137(6)
C3 0.0280(7) 0.0337(8) 0.0451(9) -0.0194(7) -0.0024(6) -0.0092(6)
C5 0.0298(7) 0.0453(9) 0.0292(8) -0.0196(7) -0.0003(6) -0.0019(6)
C4 0.0274(7) 0.0429(9) 0.0438(9) -0.0290(8) -0.0020(6) -0.0045(6)
C25 0.0371(8) 0.0466(9) 0.0309(8) -0.0231(7) 0.0006(6) -0.0128(7)
C24 0.0321(8) 0.0373(8) 0.0427(9) -0.0222(7) 0.0001(7) -0.0128(7)
C16 0.0276(7) 0.0370(9) 0.0617(11) -0.0289(8) 0.0054(7) -0.0092(7)
C13 0.0319(8) 0.0353(8) 0.0593(11) -0.0228(8) 0.0045(7) -0.0160(7)
C11 0.0273(7) 0.0352(8) 0.0606(11) -0.0281(8) 0.0077(7) -0.0104(6)
C18 0.0465(9) 0.0680(12) 0.0320(8) -0.0318(9) 0.0137(7) -0.0347(9)
C26 0.0312(8) 0.0316(8) 0.0592(12) -0.0204(8) -0.0127(7) 0.0007(6)
C17 0.0350(8) 0.0588(11) 0.0607(11) -0.0464(10) 0.0184(8) -0.0241(8)
C12 0.0442(10) 0.0542(11) 0.0401(9) -0.0294(9) 0.0110(7) -0.0183(8)
C8 0.0687(14) 0.0497(12) 0.0333(10) -0.0033(8) 0.0049(9) -0.0143(10)
C21 0.0945(19) 0.0755(17) 0.0252(9) 0.0010(10) -0.0124(10) -0.0394(15)
C1 0.120(2) 0.107(2) 0.0358(10) -0.0010(12) -0.0023(12) -0.0911(19)
C14 0.0665(14) 0.0645(15) 0.0585(14) 0.0034(11) -0.0215(11) 0.0131(12)

loop_
_atom_type_symbol
_atom_type_description
_atom_type_scat_dispersion_real
_atom_type_scat_dispersion_imag
_atom_type_scat_source
C C 0.0181 0.0091 'International Tables Vol C Tables 4.2.6.8 and 6.1.1.4'
H H 0.0000 0.0000 'International Tables Vol C Tables 4.2.6.8 and 6.1.1.4'
N N 0.0311 0.0180 'International Tables Vol C Tables 4.2.6.8 and 6.1.1.4'
O O 0.0492 0.0322 'International Tables Vol C Tables 4.2.6.8 and 6.1.1.4'
S S 0.3331 0.5567 'International Tables Vol C Tables 4.2.6.8 and 6.1.1.4'

loop_
_geom_angle_atom_site_label_1
_geom_angle_atom_site_label_2
_geom_angle_atom_site_label_3
_geom_angle
C6 O2 C8 117.58(14)
C19 O3 C21 117.46(17)
C22 N2 C23 128.99(12)
C22 N2 H29 115.2(13)
C23 N2 H29 115.7(13)
C15 O4 C14 118.10(15)
C2 O1 C1 118.76(14)
C9 N1 C10 129.32(12)
C9 N1 H10 116.5(12)
C10 N1 H10 114.1(12)
C15 C20 C19 119.88(13)
C15 C20 C22 120.09(12)
C19 C20 C22 120.01(13)
C2 C7 C6 119.65(13)
C2 C7 C9 120.13(13)
C6 C7 C9 120.18(13)
N1 C9 C7 112.91(12)
N1 C9 S1 127.41(11)
C7 C9 S1 119.68(10)
N2 C22 C20 113.22(11)
N2 C22 S2 127.57(10)
C20 C22 S2 119.20(10)
O2 C6 C5 124.84(14)
O2 C6 C7 115.08(13)
C5 C6 C7 120.08(15)
O3 C19 C18 125.55(15)
O3 C19 C20 114.95(13)
C18 C19 C20 119.50(16)
N2 C23 C25 109.27(12)
N2 C23 C26 110.33(12)
C25 C23 C26 111.41(14)
N2 C23 C24 106.11(11)
C25 C23 C24 109.95(12)
C26 C23 C24 109.64(14)
O1 C2 C7 115.43(13)
O1 C2 C3 124.09(14)
C7 C2 C3 120.48(14)
O4 C15 C20 115.13(13)
O4 C15 C16 124.34(16)
C20 C15 C16 120.53(15)
N1 C10 C12 110.03(14)
N1 C10 C11 105.32(12)
C12 C10 C11 109.84(14)
N1 C10 C13 110.40(12)
C12 C10 C13 111.50(14)
C11 C10 C13 109.57(14)
C4 C3 C2 118.83(15)
C4 C3 H4 121.2(12)
C2 C3 H4 119.8(12)
C4 C5 C6 119.29(15)
C4 C5 H6 120.8(14)
C6 C5 H6 119.9(14)
C5 C4 C3 121.65(14)
C5 C4 H5 118.9(12)
C3 C4 H5 119.5(12)
C23 C25 H32 112.6(12)
C23 C25 H30 111.1(13)
H32 C25 H30 107.4(17)
C23 C25 H31 110.1(12)
H32 C25 H31 108.4(17)
H30 C25 H31 107.1(18)
C23 C24 H38 112.5(12)
C23 C24 H36 111.2(11)
H38 C24 H36 107.9(16)
C23 C24 H37 112.1(13)
H38 C24 H37 107.0(17)
H36 C24 H37 105.8(17)
C17 C16 C15 118.50(17)
C17 C16 H25 121.6(13)
C15 C16 H25 119.8(13)
C10 C13 H18 110.2(12)
C10 C13 H17 111.5(12)
H18 C13 H17 108.0(16)
C10 C13 H19 110.0(14)
H18 C13 H19 107.9(18)
H17 C13 H19 109.1(18)
C10 C11 H11 108.4(12)
C10 C11 H13 108.9(12)
H11 C11 H13 109.5(17)
C10 C11 H12 111.2(12)
H11 C11 H12 110.5(18)
H13 C11 H12 108.2(17)
C17 C18 C19 119.20(16)
C17 C18 H23 121.6(14)
C19 C18 H23 119.2(14)
C23 C26 H35 109.2(12)
C23 C26 H33 111.5(14)
H35 C26 H33 107.5(18)
C23 C26 H34 109.3(13)
H35 C26 H34 109.1(18)
H33 C26 H34 110.3(19)
C16 C17 C18 122.36(15)
C16 C17 H24 117.4(13)
C18 C17 H24 120.2(13)
C10 C12 H16 110.6(12)
C10 C12 H15 109.5(13)
H16 C12 H15 111.5(18)
C10 C12 H14 111.6(13)
H16 C12 H14 105.2(17)
H15 C12 H14 108.4(18)
O2 C8 H8 110.5(13)
O2 C8 H7 108.3(14)
H8 C8 H7 111(2)
O2 C8 H9 104.8(14)
H8 C8 H9 111.8(19)
H7 C8 H9 110(2)
O3 C21 H22 111.4(15)
O3 C21 H21 105.6(16)
H22 C21 H21 112(2)
O3 C21 H20 108.0(16)
H22 C21 H20 112(2)
H21 C21 H20 108(2)
O1 C1 H1 109.5
O1 C1 H2 109.5
H1 C1 H2 109.5
O1 C1 H3 109.5
H1 C1 H3 109.5
H2 C1 H3 109.5
O4 C14 H27 109.5
O4 C14 H28 109.5
H27 C14 H28 109.5
O4 C14 H26 109.5
H27 C14 H26 109.5
H28 C14 H26 109.5

loop_
_geom_bond_atom_site_label_1
_geom_bond_atom_site_label_2
_geom_bond_distance
S2 C22 1.6704(13)
S1 C9 1.6663(14)
O2 C6 1.3666(19)
O2 C8 1.429(2)
O3 C19 1.360(2)
O3 C21 1.432(2)
N2 C22 1.3253(18)
N2 C23 1.4873(17)
N2 H29 0.876(19)
O4 C15 1.3601(19)
O4 C14 1.399(2)
O1 C2 1.3611(18)
O1 C1 1.376(2)
N1 C9 1.3236(18)
N1 C10 1.4859(17)
N1 H10 0.86(2)
C20 C15 1.387(2)
C20 C19 1.401(2)
C20 C22 1.4962(18)
C7 C2 1.387(2)
C7 C6 1.399(2)
C7 C9 1.5017(18)
C6 C5 1.393(2)
C19 C18 1.394(2)
C23 C25 1.520(2)
C23 C26 1.526(2)
C23 C24 1.527(2)
C2 C3 1.400(2)
C15 C16 1.396(2)
C10 C12 1.519(2)
C10 C11 1.530(2)
C10 C13 1.532(2)
C3 C4 1.383(2)
C3 H4 0.96(2)
C5 C4 1.382(3)
C5 H6 0.92(2)
C4 H5 0.99(2)
C25 H32 0.99(2)
C25 H30 0.98(2)
C25 H31 0.98(2)
C24 H38 0.97(2)
C24 H36 1.00(2)
C24 H37 0.96(2)
C16 C17 1.374(3)
C16 H25 0.96(2)
C13 H18 0.97(2)
C13 H17 1.00(2)
C13 H19 0.99(3)
C11 H11 0.97(2)
C11 H13 0.98(2)
C11 H12 1.07(2)
C18 C17 1.377(3)
C18 H23 0.92(2)
C26 H35 0.99(2)
C26 H33 0.98(2)
C26 H34 0.96(2)
C17 H24 0.98(2)
C12 H16 0.98(2)
C12 H15 1.00(3)
C12 H14 1.00(2)
C8 H8 0.99(2)
C8 H7 1.02(3)
C8 H9 0.96(3)
C21 H22 1.01(3)
C21 H21 0.96(3)
C21 H20 1.02(3)
C1 H1 0.9600
C1 H2 0.9600
C1 H3 0.9600
C14 H27 0.9600
C14 H28 0.9600
C14 H26 0.9600
